data_9007507
loop_
_publ_author_name
'Brunton, G.'

_publ_section_title
;
 Refinement of the structure of NaBF4
;
_journal_name_full 'Acta Crystallographica, Section B'
_journal_page_first 1703
_journal_page_last 1704
_journal_paper_doi 10.1107/S0567740868004905
_journal_volume 24
_journal_year 1968
_chemical_compound_source Synthetic
_chemical_formula_sum 'B F4 Na'
_chemical_name_mineral Ferruccite
_space_group_IT_number 63
_symmetry_space_group_name_Hall '-C 2c 2'
_symmetry_space_group_name_H-M 'C m c m'
_cell_angle_alpha 90
_cell_angle_beta 90
_cell_angle_gamma 90
_cell_length_a 6.8368
_cell_length_b 6.2619
_cell_length_c 6.7916
_cell_formula_units_Z 4
_cell_volume 290.758
_database_code_amcsd 0009350
_exptl_crystal_density_diffrn 2.508
_cod_original_formula_sum 'Na B F4'
_cod_database_code 9007507

loop_
_space_group_symop_operation_xyz
x,y,z
1/2+x,1/2+y,z
x,-y,1/2+z
1/2+x,1/2-y,1/2+z
-x,y,1/2-z
1/2-x,1/2+y,1/2-z
-x,y,z
1/2-x,1/2+y,z
x,-y,-z
1/2+x,1/2-y,-z
x,y,1/2-z
1/2+x,1/2+y,1/2-z
-x,-y,1/2+z
1/2-x,1/2-y,1/2+z
-x,-y,-z
1/2-x,1/2-y,-z

loop_
_atom_site_aniso_label
_atom_site_aniso_U_11
_atom_site_aniso_U_22
_atom_site_aniso_U_33
_atom_site_aniso_U_12
_atom_site_aniso_U_13
_atom_site_aniso_U_23
Na 0.03220 0.02404 0.02080 0.00000 0.00000 0.00000
B 0.02013 0.01549 0.01776 0.00000 0.00000 0.00000
F1 0.04381 0.02721 0.02033 0.00000 0.00000 62.48079
F2 0.02865 0.03099 0.04697 0.01171 0.00000 0.00000

loop_
_atom_site_label
_atom_site_fract_x
_atom_site_fract_y
_atom_site_fract_z
Na 0.00000 0.65520 0.25000
B 0.00000 0.16080 0.25000
F1 0.00000 0.29200 0.08460
F2 0.16440 0.03120 0.25000

loop_
_cod_related_entry_id
_cod_related_entry_database
_cod_related_entry_code
1 AMCSD 0009350
